data_7208610
loop_
_publ_author_name
'Vilela, S\'ergio M. F.'
'Ananias, Duarte'
'Gomes, Ana C.'
'Valente, Anabela A.'
'Carlos, Lu\'is D.'
'Cavaleiro, Jos\'e A. S.'
'Rocha, Jo\~ao'
'Tom\'e, Jo\~ao P. C.'
'Almeida Paz, Filipe A.'

_publ_section_title
;
 Multi-functional metal--organic frameworks assembled from a tripodal
 organic linker
;
_journal_issue 35
_journal_name_full 'Journal of Materials Chemistry'
_journal_page_first 18354
_journal_paper_doi 10.1039/c2jm32501b
_journal_volume 22
_journal_year 2012
_chemical_formula_moiety '2(C9 H14 La O10 P3), H2 O'
_chemical_formula_sum 'C18 H30 La2 O21 P6'
_chemical_formula_weight 1046.06
_chemical_name_systematic
;
?
;
_space_group_IT_number 15
_symmetry_cell_setting monoclinic
_symmetry_space_group_name_Hall '-C 2yc'
_symmetry_space_group_name_H-M 'C 1 2/c 1'
_atom_sites_solution_hydrogens geom
_atom_sites_solution_primary direct
_atom_sites_solution_secondary difmap
_audit_creation_date '13 March 2011'
_audit_creation_method 'SHELXL-97, manual editing plus enCIFer'
_cell_angle_alpha 90.00
_cell_angle_beta 106.1760(10)
_cell_angle_gamma 90.00
_cell_formula_units_Z 4
_cell_length_a 23.5921(6)
_cell_length_b 7.2774(2)
_cell_length_c 19.7125(5)
_cell_measurement_reflns_used 9973
_cell_measurement_temperature 180(2)
_cell_measurement_theta_max 34.00
_cell_measurement_theta_min 2.15
_cell_volume 3250.43(15)
_computing_cell_refinement 'APEX2 (Bruker, 2006)'
_computing_data_collection 'APEX2 (Bruker, 2006)'
_computing_data_reduction 'SAINT+ (Bruker, 2005)'
_computing_molecular_graphics 'DIAMOND (Brandenburg, 2009)'
_computing_publication_material 'SHELXTL (Sheldrick, 2008)'
_computing_structure_refinement 'SHELXTL (Sheldrick, 2008)'
_computing_structure_solution 'SHELXTL (Sheldrick, 2008)'
_diffrn_ambient_temperature 180(2)
_diffrn_measured_fraction_theta_full 0.998
_diffrn_measured_fraction_theta_max 0.998
_diffrn_measurement_device_type 'Bruker X8 Kappa CCD APEX II'
_diffrn_measurement_method '\w / \f scans'
_diffrn_radiation_monochromator graphite
_diffrn_radiation_source 'fine-focus sealed tube'
_diffrn_radiation_type MoK\a
_diffrn_radiation_wavelength 0.71073
_diffrn_reflns_av_R_equivalents 0.0408
_diffrn_reflns_av_sigmaI/netI 0.0271
_diffrn_reflns_limit_h_max 32
_diffrn_reflns_limit_h_min -32
_diffrn_reflns_limit_k_max 9
_diffrn_reflns_limit_k_min -9
_diffrn_reflns_limit_l_max 26
_diffrn_reflns_limit_l_min -26
_diffrn_reflns_number 33829
_diffrn_reflns_theta_full 29.13
_diffrn_reflns_theta_max 29.13
_diffrn_reflns_theta_min 3.60
_diffrn_standards_number 0
_exptl_absorpt_coefficient_mu 2.974
_exptl_absorpt_correction_T_max 0.8903
_exptl_absorpt_correction_T_min 0.7167
_exptl_absorpt_correction_type multi-scan
_exptl_absorpt_process_details
;
SADABS (Sheldrick, 1997)
;
_exptl_crystal_colour Colourless
_exptl_crystal_density_diffrn 2.138
_exptl_crystal_density_method 'not measured'
_exptl_crystal_description Prism
_exptl_crystal_F_000 2040
_exptl_crystal_size_max 0.12
_exptl_crystal_size_mid 0.08
_exptl_crystal_size_min 0.04
_refine_diff_density_max 0.690
_refine_diff_density_min -0.722
_refine_diff_density_rms 0.107
_refine_ls_extinction_method none
_refine_ls_goodness_of_fit_ref 1.035
_refine_ls_hydrogen_treatment mixed
_refine_ls_matrix_type full
_refine_ls_number_parameters 235
_refine_ls_number_reflns 4356
_refine_ls_number_restraints 6
_refine_ls_restrained_S_all 1.034
_refine_ls_R_factor_all 0.0310
_refine_ls_R_factor_gt 0.0226
_refine_ls_shift/su_max 0.001
_refine_ls_shift/su_mean 0.000
_refine_ls_structure_factor_coef Fsqd
_refine_ls_weighting_details 'calc w=1/[\s^2^(Fo^2^)+(0.0229P)^2^+6.7710P] where P=(Fo^2^+2Fc^2^)/3'
_refine_ls_weighting_scheme calc
_refine_ls_wR_factor_gt 0.0501
_refine_ls_wR_factor_ref 0.0535
_reflns_number_gt 3690
_reflns_number_total 4356
_reflns_threshold_expression I>2\s(I)
_cod_data_source_file c2jm32501b.txt
_cod_data_source_block 1_La
_cod_depositor_comments
;
The following automatic conversions were performed:

'_symmetry_cell_setting' value 'Monoclinic' changed to 'monoclinic'
according to /home/saulius/struct/CIF-dictionaries/cif_core.dic
dictionary named 'cif_core.dic' version 2.4.1 from
2010-06-29.

'_exptl_absorpt_correction_type' value 'Multi-scan'
changed to 'multi-scan' according to
/home/saulius/struct/CIF-dictionaries/cif_core.dic dictionary named
'cif_core.dic' version 2.4.1 from 2010-06-29.

Automatic conversion script
Id: cif_fix_values 1891 2012-01-12 08:04:46Z andrius 
;
_cod_original_sg_symbol_H-M 'C 2/c'
_cod_database_code 7208610

loop_
_symmetry_equiv_pos_as_xyz
'x, y, z'
'-x, y, -z+1/2'
'x+1/2, y+1/2, z'
'-x+1/2, y+1/2, -z+1/2'
'-x, -y, -z'
'x, -y, z-1/2'
'-x+1/2, -y+1/2, -z'
'x+1/2, -y+1/2, z-1/2'

loop_
_atom_site_label
_atom_site_type_symbol
_atom_site_fract_x
_atom_site_fract_y
_atom_site_fract_z
_atom_site_U_iso_or_equiv
_atom_site_adp_type
_atom_site_occupancy
_atom_site_symmetry_multiplicity
_atom_site_calc_flag
_atom_site_refinement_flags
La1 La 0.205263(6) 0.640422(19) 0.221751(7) 0.01252(5) Uani 1 1 d .
O1W O 0.1330(2) 0.7926(7) 0.2802(3) 0.0278(11) Uani 0.50 1 d PD
H1X H 0.1370(10) 0.9198(12) 0.2918(13) 0.042 Uiso 0.50 1 d PD
H1Y H 0.1355(10) 0.725(3) 0.3222(10) 0.042 Uiso 0.50 1 d PD
O2W O 0.1600(3) 0.8152(9) 0.3104(4) 0.0455(16) Uani 0.50 1 d PD
H2X H 0.1370(10) 0.9198(12) 0.2918(13) 0.068 Uiso 0.50 1 d PD
H2Y H 0.1355(10) 0.725(3) 0.3222(10) 0.068 Uiso 0.50 1 d PD
P1 P 0.32825(3) 0.78137(10) 0.15551(3) 0.01809(14) Uani 1 1 d .
P2 P 0.32644(3) 1.36235(9) -0.15151(3) 0.01300(12) Uani 1 1 d .
P3 P 0.55645(3) 1.12863(10) 0.08849(4) 0.02144(15) Uani 1 1 d .
O1 O 0.27670(8) 0.6561(3) 0.15136(10) 0.0237(4) Uani 1 1 d .
O2 O 0.38685(9) 0.6689(3) 0.19011(12) 0.0390(6) Uani 1 1 d .
H2 H 0.4109 0.7363 0.2189 0.059 Uiso 1 1 calc R
O3 O 0.32858(10) 0.9565(3) 0.19514(11) 0.0339(5) Uani 1 1 d .
O4 O 0.29063(7) 1.1901(2) -0.17846(9) 0.0168(4) Uani 1 1 d .
O5 O 0.29945(7) 1.5208(2) -0.20022(9) 0.0177(4) Uani 1 1 d .
O6 O 0.39252(8) 1.3396(3) -0.14930(11) 0.0246(4) Uani 1 1 d .
H6 H 0.4062 1.2449 -0.1261 0.037 Uiso 1 1 calc R
O7 O 0.54557(8) 1.2113(3) 0.01263(10) 0.0245(4) Uani 1 1 d .
H7 H 0.5165 1.1588 -0.0151 0.037 Uiso 1 1 calc R
O8 O 0.61967(8) 1.1676(3) 0.12788(11) 0.0301(5) Uani 1 1 d .
O9 O 0.54101(8) 0.9244(3) 0.08624(11) 0.0284(5) Uani 1 1 d .
C1 C 0.33169(12) 0.8289(4) 0.06685(13) 0.0225(6) Uani 1 1 d .
H1A H 0.3542 0.7290 0.0521 0.027 Uiso 1 1 calc R
H1B H 0.2911 0.8260 0.0349 0.027 Uiso 1 1 calc R
C2 C 0.35955(11) 1.0101(4) 0.05694(13) 0.0190(5) Uani 1 1 d .
C3 C 0.41604(11) 1.0553(4) 0.09835(13) 0.0219(6) Uani 1 1 d .
H3 H 0.4362 0.9737 0.1347 0.026 Uiso 1 1 calc R
C4 C 0.44335(11) 1.2177(4) 0.08741(13) 0.0207(5) Uani 1 1 d .
C5 C 0.41271(12) 1.3391(4) 0.03505(13) 0.0215(6) Uani 1 1 d .
H5 H 0.4307 1.4511 0.0274 0.026 Uiso 1 1 calc R
C6 C 0.35578(11) 1.2966(4) -0.00610(13) 0.0194(5) Uani 1 1 d .
C7 C 0.32984(11) 1.1317(4) 0.00486(13) 0.0194(5) Uani 1 1 d .
H7A H 0.2913 1.1019 -0.0236 0.023 Uiso 1 1 calc R
C8 C 0.32361(12) 1.4247(4) -0.06445(13) 0.0221(5) Uani 1 1 d .
H8A H 0.3405 1.5494 -0.0537 0.027 Uiso 1 1 calc R
H8B H 0.2817 1.4309 -0.0644 0.027 Uiso 1 1 calc R
C9 C 0.50724(12) 1.2520(4) 0.12791(14) 0.0255(6) Uani 1 1 d .
H9A H 0.5140 1.2119 0.1775 0.031 Uiso 1 1 calc R
H9B H 0.5158 1.3852 0.1280 0.031 Uiso 1 1 calc R
O3W O 0.4814(2) 0.7999(8) 0.2735(3) 0.0540(14) Uani 0.50 1 d P

loop_
_atom_site_aniso_label
_atom_site_aniso_U_11
_atom_site_aniso_U_22
_atom_site_aniso_U_33
_atom_site_aniso_U_23
_atom_site_aniso_U_13
_atom_site_aniso_U_12
La1 0.01157(7) 0.00964(7) 0.01415(7) 0.00047(5) -0.00006(5) -0.00008(5)
O1W 0.041(3) 0.009(2) 0.042(3) 0.002(2) 0.026(2) 0.006(2)
O2W 0.070(5) 0.020(3) 0.064(5) -0.003(3) 0.049(4) -0.006(3)
P1 0.0201(3) 0.0163(3) 0.0196(3) -0.0001(3) 0.0084(3) -0.0015(3)
P2 0.0122(3) 0.0101(3) 0.0143(3) 0.0010(2) -0.0003(2) 0.0001(2)
P3 0.0148(3) 0.0197(4) 0.0238(3) 0.0020(3) -0.0045(2) -0.0018(3)
O1 0.0248(10) 0.0205(10) 0.0284(10) -0.0020(8) 0.0118(8) -0.0067(8)
O2 0.0257(11) 0.0494(15) 0.0396(13) 0.0169(11) 0.0051(9) 0.0085(10)
O3 0.0532(14) 0.0228(11) 0.0366(12) -0.0091(9) 0.0303(10) -0.0135(10)
O4 0.0179(8) 0.0113(8) 0.0186(9) -0.0011(7) 0.0008(7) -0.0014(7)
O5 0.0174(8) 0.0126(9) 0.0184(8) 0.0028(7) -0.0027(7) -0.0004(7)
O6 0.0129(8) 0.0231(11) 0.0365(11) 0.0112(8) 0.0047(8) 0.0022(8)
O7 0.0184(9) 0.0280(11) 0.0232(10) 0.0007(8) -0.0005(7) -0.0041(8)
O8 0.0148(9) 0.0270(11) 0.0379(12) 0.0029(9) -0.0099(8) -0.0040(8)
O9 0.0192(9) 0.0191(10) 0.0376(12) 0.0028(9) -0.0076(8) -0.0005(8)
C1 0.0254(13) 0.0234(15) 0.0192(13) -0.0034(10) 0.0070(10) -0.0053(11)
C2 0.0207(12) 0.0214(14) 0.0165(12) -0.0010(10) 0.0077(10) -0.0009(10)
C3 0.0207(12) 0.0269(15) 0.0175(12) 0.0040(11) 0.0045(10) 0.0007(11)
C4 0.0173(12) 0.0243(14) 0.0192(12) -0.0018(11) 0.0033(10) -0.0038(11)
C5 0.0234(13) 0.0230(15) 0.0173(12) -0.0005(10) 0.0043(10) -0.0037(11)
C6 0.0234(13) 0.0199(13) 0.0143(12) -0.0015(10) 0.0044(10) 0.0022(11)
C7 0.0167(11) 0.0242(14) 0.0165(12) -0.0022(10) 0.0032(9) -0.0006(10)
C8 0.0285(14) 0.0180(13) 0.0168(12) -0.0026(10) 0.0011(10) 0.0027(11)
C9 0.0211(13) 0.0287(16) 0.0226(14) 0.0011(11) -0.0007(10) -0.0050(12)
O3W 0.039(3) 0.067(4) 0.051(3) -0.017(3) 0.005(2) -0.009(3)

loop_
_atom_type_symbol
_atom_type_description
_atom_type_scat_dispersion_real
_atom_type_scat_dispersion_imag
_atom_type_scat_source
C C 0.0033 0.0016 'International Tables Vol C Tables 4.2.6.8 and 6.1.1.4'
H H 0.0000 0.0000 'International Tables Vol C Tables 4.2.6.8 and 6.1.1.4'
O O 0.0106 0.0060 'International Tables Vol C Tables 4.2.6.8 and 6.1.1.4'
P P 0.1023 0.0942 'International Tables Vol C Tables 4.2.6.8 and 6.1.1.4'
La La -0.2871 2.4523 'International Tables Vol C Tables 4.2.6.8 and 6.1.1.4'

loop_
_geom_angle_atom_site_label_1
_geom_angle_atom_site_label_2
_geom_angle_atom_site_label_3
_geom_angle
_geom_angle_site_symmetry_1
_geom_angle_site_symmetry_3
O8 La1 O3 101.99(8) 3_445 4_545
O8 La1 O1 97.23(7) 3_445 .
O3 La1 O1 144.45(7) 4_545 .
O8 La1 O5 78.13(6) 3_445 7_575
O3 La1 O5 130.84(6) 4_545 7_575
O1 La1 O5 82.18(6) . 7_575
O8 La1 O1W 77.46(13) 3_445 .
O3 La1 O1W 63.09(14) 4_545 .
O1 La1 O1W 151.44(13) . .
O5 La1 O1W 69.26(13) 7_575 .
O8 La1 O4 85.42(6) 3_445 7_565
O3 La1 O4 75.90(6) 4_545 7_565
O1 La1 O4 76.16(6) . 7_565
O5 La1 O4 150.85(6) 7_575 7_565
O1W La1 O4 130.36(13) . 7_565
O8 La1 O5 155.97(6) 3_445 6_576
O3 La1 O5 74.86(7) 4_545 6_576
O1 La1 O5 75.44(6) . 6_576
O5 La1 O5 122.36(4) 7_575 6_576
O1W La1 O5 119.67(13) . 6_576
O4 La1 O5 70.64(5) 7_565 6_576
O8 La1 O2W 93.70(16) 3_445 .
O3 La1 O2W 62.82(15) 4_545 .
O1 La1 O2W 145.38(14) . .
O5 La1 O2W 68.09(15) 7_575 .
O1W La1 O2W 16.83(15) . .
O4 La1 O2W 137.62(14) 7_565 .
O5 La1 O2W 105.32(16) 6_576 .
O8 La1 O4 147.77(6) 3_445 6_576
O3 La1 O4 94.57(7) 4_545 6_576
O1 La1 O4 84.29(6) . 6_576
O5 La1 O4 70.16(5) 7_575 6_576
O1W La1 O4 85.94(12) . 6_576
O4 La1 O4 125.71(4) 7_565 6_576
O5 La1 O4 55.44(5) 6_576 6_576
O2W La1 O4 69.53(14) . 6_576
O8 La1 P2 175.16(5) 3_445 6_576
O3 La1 P2 81.99(6) 4_545 6_576
O1 La1 P2 80.75(5) . 6_576
O5 La1 P2 97.20(4) 7_575 6_576
O1W La1 P2 102.21(12) . 6_576
O4 La1 P2 98.29(4) 7_565 6_576
O5 La1 P2 27.66(4) 6_576 6_576
O2W La1 P2 85.65(15) . 6_576
O4 La1 P2 27.94(4) 6_576 6_576
O8 La1 La1 113.36(5) 3_445 4
O3 La1 La1 122.46(5) 4_545 4
O1 La1 La1 74.77(4) . 4
O5 La1 La1 35.44(4) 7_575 4
O1W La1 La1 81.62(12) . 4
O4 La1 La1 147.01(4) 7_565 4
O5 La1 La1 87.16(4) 6_576 4
O2W La1 La1 70.73(13) . 4
O4 La1 La1 35.91(4) 6_576 4
P2 La1 La1 61.903(12) 6_576 4
O8 La1 La1 122.90(5) 3_445 4_545
O3 La1 La1 64.97(5) 4_545 4_545
O1 La1 La1 79.48(4) . 4_545
O5 La1 La1 153.56(4) 7_575 4_545
O1W La1 La1 127.17(13) . 4_545
O4 La1 La1 38.01(4) 7_565 4_545
O5 La1 La1 33.83(4) 6_576 4_545
O2W La1 La1 120.82(15) . 4_545
O4 La1 La1 89.13(4) 6_576 4_545
P2 La1 La1 61.197(12) 6_576 4_545
La1 La1 La1 120.152(6) 4 4_545
O2W O1W La1 85.9(8) . .
O2W O1W H1X 66.1(9) . .
La1 O1W H1X 119.7(18) . .
O2W O1W H1Y 66.1(10) . .
La1 O1W H1Y 106.3(18) . .
H1X O1W H1Y 108.4(13) . .
O2W O1W H2X 66.1(9) . .
La1 O1W H2X 119.7(18) . .
H1Y O1W H2X 108.4(13) . .
O2W O1W H2Y 66.1(10) . .
La1 O1W H2Y 106.3(18) . .
H1X O1W H2Y 108.4(13) . .
H2X O1W H2Y 108.4(13) . .
O1W O2W La1 77.2(8) . .
O1W O2W H1X 66.8(10) . .
La1 O2W H1X 115.3(18) . .
O1W O2W H1Y 66.7(10) . .
La1 O2W H1Y 102.5(18) . .
H1X O2W H1Y 109.2(13) . .
O1W O2W H2X 66.8(10) . .
La1 O2W H2X 115.3(18) . .
H1Y O2W H2X 109.2(13) . .
O1W O2W H2Y 66.7(10) . .
La1 O2W H2Y 102.5(18) . .
H1X O2W H2Y 109.2(13) . .
H2X O2W H2Y 109.2(13) . .
O3 P1 O1 115.59(11) . .
O3 P1 O2 109.77(14) . .
O1 P1 O2 107.75(12) . .
O3 P1 C1 110.34(13) . .
O1 P1 C1 108.50(12) . .
O2 P1 C1 104.24(13) . .
O5 P2 O4 108.05(10) . .
O5 P2 O6 109.76(10) . .
O4 P2 O6 112.09(11) . .
O5 P2 C8 106.94(12) . .
O4 P2 C8 112.16(12) . .
O6 P2 C8 107.71(12) . .
O5 P2 La1 52.57(6) . 6_575
O4 P2 La1 55.91(7) . 6_575
O6 P2 La1 133.21(8) . 6_575
C8 P2 La1 118.72(9) . 6_575
O8 P3 O9 113.11(11) . .
O8 P3 O7 107.22(11) . .
O9 P3 O7 111.82(12) . .
O8 P3 C9 110.37(12) . .
O9 P3 C9 108.63(13) . .
O7 P3 C9 105.44(12) . .
P1 O1 La1 131.80(11) . .
P1 O2 H2 109.5 . .
P1 O3 La1 150.73(12) . 4
P2 O4 La1 145.11(10) . 7_565
P2 O4 La1 96.14(8) . 6_575
La1 O4 La1 106.07(6) 7_565 6_575
P2 O5 La1 147.73(10) . 7_575
P2 O5 La1 99.76(8) . 6_575
La1 O5 La1 110.74(6) 7_575 6_575
P2 O6 H6 109.5 . .
P3 O7 H7 109.5 . .
P3 O8 La1 155.07(13) . 3
C2 C1 P1 115.53(18) . .
C2 C1 H1A 108.4 . .
P1 C1 H1A 108.4 . .
C2 C1 H1B 108.4 . .
P1 C1 H1B 108.4 . .
H1A C1 H1B 107.5 . .
C7 C2 C3 119.1(2) . .
C7 C2 C1 120.3(2) . .
C3 C2 C1 120.6(2) . .
C4 C3 C2 121.2(2) . .
C4 C3 H3 119.4 . .
C2 C3 H3 119.4 . .
C3 C4 C5 119.0(2) . .
C3 C4 C9 119.6(2) . .
C5 C4 C9 121.2(2) . .
C6 C5 C4 120.3(2) . .
C6 C5 H5 119.8 . .
C4 C5 H5 119.8 . .
C7 C6 C5 119.6(2) . .
C7 C6 C8 120.1(2) . .
C5 C6 C8 120.2(2) . .
C2 C7 C6 120.7(2) . .
C2 C7 H7A 119.6 . .
C6 C7 H7A 119.6 . .
C6 C8 P2 115.30(19) . .
C6 C8 H8A 108.4 . .
P2 C8 H8A 108.4 . .
C6 C8 H8B 108.4 . .
P2 C8 H8B 108.4 . .
H8A C8 H8B 107.5 . .
C4 C9 P3 110.82(19) . .
C4 C9 H9A 109.5 . .
P3 C9 H9A 109.5 . .
C4 C9 H9B 109.5 . .
P3 C9 H9B 109.5 . .
H9A C9 H9B 108.1 . .

loop_
_geom_bond_atom_site_label_1
_geom_bond_atom_site_label_2
_geom_bond_distance
_geom_bond_site_symmetry_2
La1 O8 2.3365(18) 3_445
La1 O3 2.417(2) 4_545
La1 O1 2.4660(19) .
La1 O5 2.4990(18) 7_575
La1 O1W 2.559(6) .
La1 O4 2.5628(17) 7_565
La1 O5 2.6029(16) 6_576
La1 O2W 2.617(6) .
La1 O4 2.6908(17) 6_576
La1 P2 3.2303(6) 6_576
O1W O2W 0.760(7) .
O1W H1X 0.952(10) .
O1W H1Y 0.952(10) .
O1W H2X 0.952(10) .
O1W H2Y 0.952(10) .
O2W H1X 0.948(10) .
O2W H1Y 0.948(10) .
O2W H2X 0.948(10) .
O2W H2Y 0.948(10) .
P1 O3 1.494(2) .
P1 O1 1.5040(19) .
P1 O2 1.588(2) .
P1 C1 1.805(3) .
P2 O5 1.5219(18) .
P2 O4 1.5225(18) .
P2 O6 1.5563(19) .
P2 C8 1.794(3) .
P2 La1 3.2303(6) 6_575
P3 O8 1.5041(19) .
P3 O9 1.528(2) .
P3 O7 1.565(2) .
P3 C9 1.806(3) .
O2 H2 0.8400 .
O3 La1 2.417(2) 4
O4 La1 2.5628(17) 7_565
O4 La1 2.6908(17) 6_575
O5 La1 2.4990(17) 7_575
O5 La1 2.6029(16) 6_575
O6 H6 0.8400 .
O7 H7 0.8400 .
O8 La1 2.3365(18) 3
C1 C2 1.510(4) .
C1 H1A 0.9900 .
C1 H1B 0.9900 .
C2 C7 1.388(4) .
C2 C3 1.394(3) .
C3 C4 1.392(4) .
C3 H3 0.9500 .
C4 C5 1.397(4) .
C4 C9 1.517(3) .
C5 C6 1.397(4) .
C5 H5 0.9500 .
C6 C7 1.391(4) .
C6 C8 1.511(4) .
C7 H7A 0.9500 .
C8 H8A 0.9900 .
C8 H8B 0.9900 .
C9 H9A 0.9900 .
C9 H9B 0.9900 .
O3W O3W 1.442(11) 2_655

loop_
_geom_hbond_atom_site_label_D
_geom_hbond_atom_site_label_H
_geom_hbond_atom_site_label_A
_geom_hbond_distance_DH
_geom_hbond_distance_HA
_geom_hbond_distance_DA
_geom_hbond_angle_DHA
_geom_hbond_site_symmetry_A
O1W H2X O2 0.952(10) 1.960(12) 2.866(6) 158(2) 4
O2W H1X O2 0.948(10) 1.960(12) 2.800(7) 147(2) 4
O2 H2 O3W 0.84 1.77 2.559(5) 155.0 .
O2 H2 O3W 0.84 2.54 3.136(6) 128.5 2_655
O6 H6 O9 0.84 1.77 2.571(3) 158.1 5_675
O7 H7 O9 0.84 1.76 2.594(3) 168.6 5_675

loop_
_geom_torsion_atom_site_label_1
_geom_torsion_atom_site_label_2
_geom_torsion_atom_site_label_3
_geom_torsion_atom_site_label_4
_geom_torsion
_geom_torsion_site_symmetry_1
_geom_torsion_site_symmetry_4
O8 La1 O1W O2W -164.6(8) 3_445 .
O3 La1 O1W O2W 84.8(8) 4_545 .
O1 La1 O1W O2W -82.6(9) . .
O5 La1 O1W O2W -82.7(8) 7_575 .
O4 La1 O1W O2W 122.6(8) 7_565 .
O5 La1 O1W O2W 33.6(9) 6_576 .
O4 La1 O1W O2W -12.4(8) 6_576 .
P2 La1 O1W O2W 10.4(8) 6_576 .
La1 La1 O1W O2W -48.3(8) 4 .
La1 La1 O1W O2W 73.4(8) 4_545 .
O8 La1 O2W O1W 15.0(8) 3_445 .
O3 La1 O2W O1W -86.6(8) 4_545 .
O1 La1 O2W O1W 123.4(7) . .
O5 La1 O2W O1W 90.7(8) 7_575 .
O4 La1 O2W O1W -72.2(9) 7_565 .
O5 La1 O2W O1W -150.1(8) 6_576 .
O4 La1 O2W O1W 166.8(9) 6_576 .
P2 La1 O2W O1W -169.8(8) 6_576 .
La1 La1 O2W O1W 128.5(9) 4 .
La1 La1 O2W O1W -117.2(8) 4_545 .
O3 P1 O1 La1 -18.4(2) . .
O2 P1 O1 La1 104.76(16) . .
C1 P1 O1 La1 -142.93(15) . .
O8 La1 O1 P1 124.17(15) 3_445 .
O3 La1 O1 P1 -113.30(16) 4_545 .
O5 La1 O1 P1 47.27(15) 7_575 .
O1W La1 O1 P1 47.2(3) . .
O4 La1 O1 P1 -152.39(16) 7_565 .
O5 La1 O1 P1 -79.17(15) 6_576 .
O2W La1 O1 P1 16.8(3) . .
O4 La1 O1 P1 -23.43(15) 6_576 .
P2 La1 O1 P1 -51.39(14) 6_576 .
La1 La1 O1 P1 11.85(13) 4 .
La1 La1 O1 P1 -113.60(15) 4_545 .
O1 P1 O3 La1 18.0(3) . 4
O2 P1 O3 La1 -104.1(3) . 4
C1 P1 O3 La1 141.6(3) . 4
O5 P2 O4 La1 122.81(16) . 7_565
O6 P2 O4 La1 1.7(2) . 7_565
C8 P2 O4 La1 -119.57(18) . 7_565
La1 P2 O4 La1 129.9(2) 6_575 7_565
O5 P2 O4 La1 -7.07(11) . 6_575
O6 P2 O4 La1 -128.14(9) . 6_575
C8 P2 O4 La1 110.55(11) . 6_575
O4 P2 O5 La1 168.39(18) . 7_575
O6 P2 O5 La1 -69.1(2) . 7_575
C8 P2 O5 La1 47.5(2) . 7_575
La1 P2 O5 La1 161.0(2) 6_575 7_575
O4 P2 O5 La1 7.38(11) . 6_575
O6 P2 O5 La1 129.88(10) . 6_575
C8 P2 O5 La1 -113.55(11) . 6_575
O9 P3 O8 La1 -46.1(4) . 3
O7 P3 O8 La1 -169.9(3) . 3
C9 P3 O8 La1 75.8(3) . 3
O3 P1 C1 C2 25.1(2) . .
O1 P1 C1 C2 152.65(19) . .
O2 P1 C1 C2 -92.7(2) . .
P1 C1 C2 C7 -127.2(2) . .
P1 C1 C2 C3 54.8(3) . .
C7 C2 C3 C4 -1.2(4) . .
C1 C2 C3 C4 176.8(2) . .
C2 C3 C4 C5 1.6(4) . .
C2 C3 C4 C9 -173.2(2) . .
C3 C4 C5 C6 -0.7(4) . .
C9 C4 C5 C6 174.0(3) . .
C4 C5 C6 C7 -0.6(4) . .
C4 C5 C6 C8 -177.8(2) . .
C3 C2 C7 C6 -0.1(4) . .
C1 C2 C7 C6 -178.1(2) . .
C5 C6 C7 C2 1.0(4) . .
C8 C6 C7 C2 178.1(2) . .
C7 C6 C8 P2 -79.0(3) . .
C5 C6 C8 P2 98.1(3) . .
O5 P2 C8 C6 -172.11(19) . .
O4 P2 C8 C6 69.6(2) . .
O6 P2 C8 C6 -54.2(2) . .
La1 P2 C8 C6 131.78(18) 6_575 .
C3 C4 C9 P3 79.4(3) . .
C5 C4 C9 P3 -95.4(3) . .
O8 P3 C9 C4 178.49(19) . .
O9 P3 C9 C4 -57.0(2) . .
O7 P3 C9 C4 63.0(2) . .
